data_1518139
loop_
_publ_author_name
'Shi, Dongying'
'He, Cheng'
'Qi, Bo'
'Chen, Cong'
'Niu, Jingyang'
'Duan, Chunying'

_publ_section_title
;
 Merging of the photocatalysis and copper catalysis in metal--organic
 frameworks for oxidative C--C bond formation
;
_journal_issue 2
_journal_name_full 'Chem. Sci.'
_journal_page_first 1035
_journal_paper_doi 10.1039/C4SC02362E
_journal_volume 6
_journal_year 2015
_chemical_formula_sum 'C40 H60 Cu3 K N8 O54 Ru Si W11'
_chemical_formula_weight 3898.19
_chemical_name_systematic
; 
 ? 
;
_space_group_IT_number 113
_symmetry_cell_setting tetragonal
_symmetry_space_group_name_Hall 'P -4 2ab'
_symmetry_space_group_name_H-M 'P -4 21 m'
_atom_sites_solution_hydrogens geom
_atom_sites_solution_primary direct
_atom_sites_solution_secondary difmap
_audit_creation_method SHELXL-97
_cell_angle_alpha 90.00
_cell_angle_beta 90.00
_cell_angle_gamma 90.00
_cell_formula_units_Z 4
_cell_length_a 24.415(3)
_cell_length_b 24.415(3)
_cell_length_c 15.337(4)
_cell_measurement_temperature 296(2)
_cell_volume 9142(3)
_computing_cell_refinement 'Bruker SMART'
_computing_data_collection 'Bruker SMART'
_computing_data_reduction 'Bruker SAINT'
_computing_molecular_graphics 'Bruker SHELXTL'
_computing_publication_material 'Bruker SHELXTL'
_computing_structure_refinement 'Bruker SHELXTL'
_computing_structure_solution 'Bruker SHELXTL'
_diffrn_ambient_temperature 296(2)
_diffrn_measured_fraction_theta_full 0.998
_diffrn_measured_fraction_theta_max 0.998
_diffrn_measurement_device_type 'CCD area detector'
_diffrn_measurement_method 'phi and omega scans'
_diffrn_radiation_monochromator graphite
_diffrn_radiation_source 'fine-focus sealed tube'
_diffrn_radiation_type MoK\a
_diffrn_radiation_wavelength 0.71073
_diffrn_reflns_av_R_equivalents 0.1270
_diffrn_reflns_av_sigmaI/netI 0.0961
_diffrn_reflns_limit_h_max 31
_diffrn_reflns_limit_h_min -25
_diffrn_reflns_limit_k_max 21
_diffrn_reflns_limit_k_min -31
_diffrn_reflns_limit_l_max 18
_diffrn_reflns_limit_l_min -19
_diffrn_reflns_number 61657
_diffrn_reflns_theta_full 27.53
_diffrn_reflns_theta_max 27.53
_diffrn_reflns_theta_min 1.78
_exptl_absorpt_coefficient_mu 14.762
_exptl_absorpt_correction_T_max 0.1563
_exptl_absorpt_correction_T_min 0.1140
_exptl_absorpt_correction_type empirical
_exptl_absorpt_process_details SADABS
_exptl_crystal_colour black
_exptl_crystal_density_diffrn 2.777
_exptl_crystal_density_method 'not measured'
_exptl_crystal_description block
_exptl_crystal_F_000 6920
_exptl_crystal_size_max 0.26
_exptl_crystal_size_mid 0.22
_exptl_crystal_size_min 0.20
_refine_diff_density_max 2.937
_refine_diff_density_min -1.494
_refine_diff_density_rms 0.280
_refine_ls_abs_structure_details 'Flack H D (1983), Acta Cryst. A39, 876-881'
_refine_ls_abs_structure_Flack -0.02(2)
_refine_ls_extinction_method none
_refine_ls_goodness_of_fit_ref 0.972
_refine_ls_hydrogen_treatment constr
_refine_ls_matrix_type full
_refine_ls_number_parameters 571
_refine_ls_number_reflns 10865
_refine_ls_number_restraints 6
_refine_ls_restrained_S_all 0.972
_refine_ls_R_factor_all 0.1156
_refine_ls_R_factor_gt 0.0509
_refine_ls_shift/su_max 0.000
_refine_ls_shift/su_mean 0.000
_refine_ls_structure_factor_coef Fsqd
_refine_ls_weighting_details 'calc w=1/[\s^2^(Fo^2^)+(0.1000P)^2^+0.0000P] where P=(Fo^2^+2Fc^2^)/3'
_refine_ls_weighting_scheme calc
_refine_ls_wR_factor_gt 0.1256
_refine_ls_wR_factor_ref 0.1708
_reflns_number_gt 6903
_reflns_number_total 10865
_reflns_threshold_expression >2sigma(I)
_cod_data_source_file c4sc02362e2.cif
_cod_data_source_block tt
_cod_depositor_comments
;
The following automatic conversions were performed:

'_symmetry_cell_setting' value 'Tetragonal' changed to 'tetragonal'
according to
/usr/data/users/saulius/crontab/automatic-downloads/rss-feeds/RSC/lib/dictionaries/cif_core.dic
dictionary named 'cif_core.dic' version 2.4.2 from 2011-04-26.

Automatic conversion script
Id: cif_fix_values 2827 2014-09-09 07:05:25Z andrius 

 Adding full bibliography for 1518139--1518140.cif.
;
_cod_original_sg_symbol_H-M 'P-42(1)m '
_cod_database_code 1518139

loop_
_symmetry_equiv_pos_as_xyz
'x, y, z'
'-x, -y, z'
'y, -x, -z'
'-y, x, -z'
'-x+1/2, y+1/2, -z'
'x+1/2, -y+1/2, -z'
'-y+1/2, -x+1/2, z'
'y+1/2, x+1/2, z'

loop_
_atom_site_label
_atom_site_type_symbol
_atom_site_fract_x
_atom_site_fract_y
_atom_site_fract_z
_atom_site_U_iso_or_equiv
_atom_site_adp_type
_atom_site_occupancy
_atom_site_symmetry_multiplicity
_atom_site_calc_flag
_atom_site_refinement_flags
Si1 Si 0.31039(12) -0.18961(12) -0.3009(3) 0.0140(8) Uani 1 2 d S
W1 W 0.20654(2) -0.09108(2) -0.30685(4) 0.03893(15) Uani 0.92 1 d P
Ru1 Ru 0.20654(2) -0.09108(2) -0.30685(4) 0.03893(15) Uani 0.08 1 d P
W2 W 0.35029(3) -0.05305(3) -0.26710(4) 0.03980(16) Uani 0.92 1 d P
Ru2 Ru 0.35029(3) -0.05305(3) -0.26710(4) 0.03980(16) Uani 0.08 1 d P
W3 W 0.27326(3) -0.12942(3) -0.09944(4) 0.04412(17) Uani 0.92 1 d P
Ru3 Ru 0.27326(3) -0.12942(3) -0.09944(4) 0.04412(17) Uani 0.08 1 d P
W4 W 0.23911(3) -0.26089(3) -0.13355(5) 0.0362(2) Uani 0.92 2 d SP
Ru4 Ru 0.23911(3) -0.26089(3) -0.13355(5) 0.0362(2) Uani 0.08 2 d SP
W5 W 0.17178(3) -0.22124(3) -0.33953(4) 0.04170(17) Uani 0.92 1 d P
Ru5 Ru 0.17178(3) -0.22124(3) -0.33953(4) 0.04170(17) Uani 0.08 1 d P
W6 W 0.24180(3) -0.15144(3) -0.49350(4) 0.04597(18) Uani 0.92 1 d P
Ru6 Ru 0.24180(3) -0.15144(3) -0.49350(4) 0.04597(18) Uani 0.08 1 d P
W7 W 0.38581(3) -0.11419(3) -0.45324(6) 0.0503(3) Uani 0.92 2 d SP
Ru7 Ru 0.38581(3) -0.11419(3) -0.45324(6) 0.0503(3) Uani 0.08 2 d SP
O1 O 0.1667(4) -0.0352(4) -0.2916(7) 0.046(3) Uani 1 1 d .
O2 O 0.3535(5) 0.0153(5) -0.2382(8) 0.062(3) Uani 1 1 d .
O3 O 0.2546(6) -0.0857(5) -0.0148(7) 0.070(4) Uani 1 1 d .
O4 O 0.1984(4) -0.3016(4) -0.0720(9) 0.045(4) Uani 1 2 d S
O5 O 0.1080(5) -0.2480(5) -0.3409(9) 0.069(4) Uani 1 1 d .
O6 O 0.2212(5) -0.1358(6) -0.5986(8) 0.070(4) Uani 1 1 d .
O7 O 0.4136(5) -0.0864(5) -0.5505(13) 0.084(6) Uani 1 2 d S
O8 O 0.2775(4) -0.0577(4) -0.3049(6) 0.042(3) Uani 1 1 d .
O9 O 0.2228(4) -0.1112(4) -0.1903(6) 0.040(3) Uani 1 1 d .
O10 O 0.1520(4) -0.1473(4) -0.3078(6) 0.043(3) Uani 1 1 d .
O11 O 0.2071(4) -0.0916(4) -0.4296(6) 0.047(3) Uani 1 1 d .
O12 O 0.3256(4) -0.0841(4) -0.1624(6) 0.042(3) Uani 1 1 d .
O13 O 0.2287(5) -0.1923(5) -0.0736(7) 0.056(3) Uani 1 1 d .
O14 O 0.1893(4) -0.2366(4) -0.2188(6) 0.041(3) Uani 1 1 d .
O15 O 0.1813(5) -0.1962(5) -0.4569(7) 0.056(3) Uani 1 1 d .
O16 O 0.3097(5) -0.1155(5) -0.4845(7) 0.063(4) Uani 1 1 d .
O17 O 0.3740(4) -0.0489(4) -0.3884(6) 0.044(3) Uani 1 1 d .
O18 O 0.4228(4) -0.0772(4) -0.2399(11) 0.057(4) Uani 1 2 d S
O19 O 0.3356(4) -0.1644(4) -0.0416(9) 0.055(4) Uani 1 2 d S
O20 O 0.2830(4) -0.2170(4) -0.5107(9) 0.044(4) Uani 1 2 d S
O21 O 0.2533(4) -0.1695(4) -0.3418(6) 0.036(2) Uani 1 1 d .
O22 O 0.3015(3) -0.1985(3) -0.1981(8) 0.033(3) Uani 1 2 d S
O23 O 0.3568(4) -0.1432(4) -0.3144(9) 0.037(3) Uani 1 2 d S
O24 O 0.2168(4) -0.2832(4) -0.3642(8) 0.044(4) Uani 1 2 d S
Cu1 Cu 0.31400(7) 0.10371(7) -0.24421(10) 0.0351(4) Uani 1 1 d .
N1 N 0.0582(5) 0.0177(5) -0.6527(7) 0.040(3) Uani 1 1 d .
C1 C 0.1065(7) -0.0080(7) -0.6534(10) 0.055(5) Uani 1 1 d .
H1A H 0.1124 -0.0357 -0.6939 0.066 Uiso 1 1 calc R
Cu2 Cu 0.0000 0.0000 0.25410(13) 0.0348(6) Uani 1 2 d S
N2 N 0.2613(5) 0.0856(5) -0.3384(7) 0.038(3) Uani 1 1 d .
C2 C 0.1476(6) 0.0050(6) -0.5967(8) 0.040(4) Uani 1 1 d .
H2A H 0.1808 -0.0135 -0.5992 0.048 Uiso 1 1 calc R
N3 N 0.2619(4) 0.0835(4) -0.1491(6) 0.030(3) Uani 1 1 d .
C3 C 0.1396(6) 0.0462(6) -0.5348(8) 0.038(4) Uani 1 1 d .
N4 N 0.0582(4) 0.0205(5) 0.1623(6) 0.029(3) Uani 1 1 d .
C4 C 0.0899(6) 0.0737(6) -0.5376(9) 0.041(4) Uani 1 1 d .
H4A H 0.0829 0.1022 -0.4988 0.049 Uiso 1 1 calc R
C5 C 0.0511(6) 0.0588(6) -0.5977(8) 0.039(4) Uani 1 1 d .
H5A H 0.0185 0.0784 -0.5999 0.047 Uiso 1 1 calc R
C6 C 0.2721(6) 0.0526(6) -0.4089(9) 0.042(4) Uani 1 1 d .
H6A H 0.3068 0.0372 -0.4137 0.050 Uiso 1 1 calc R
C7 C 0.2347(6) 0.0415(6) -0.4719(8) 0.038(4) Uani 1 1 d .
H7A H 0.2454 0.0202 -0.5192 0.045 Uiso 1 1 calc R
C8 C 0.1819(5) 0.0602(5) -0.4690(8) 0.032(3) Uani 1 1 d .
C9 C 0.1704(6) 0.0935(5) -0.3984(8) 0.038(4) Uani 1 1 d .
H9A H 0.1352 0.1078 -0.3927 0.045 Uiso 1 1 calc R
C10 C 0.2094(6) 0.1066(7) -0.3354(9) 0.043(4) Uani 1 1 d .
H10A H 0.1999 0.1303 -0.2903 0.051 Uiso 1 1 calc R
C11 C 0.2487(6) 0.1192(6) -0.0866(10) 0.052(4) Uani 1 1 d U
H11A H 0.2658 0.1532 -0.0856 0.063 Uiso 1 1 calc R
C12 C 0.2104(7) 0.1070(7) -0.0231(9) 0.064(5) Uani 1 1 d .
H12A H 0.2031 0.1324 0.0205 0.077 Uiso 1 1 calc R
C13 C 0.1836(5) 0.0593(5) -0.0236(8) 0.028(3) Uani 1 1 d .
C14 C 0.1969(6) 0.0229(6) -0.0888(9) 0.042(4) Uani 1 1 d .
H14A H 0.1795 -0.0109 -0.0912 0.050 Uiso 1 1 calc R
C15 C 0.2343(6) 0.0357(6) -0.1482(10) 0.047(4) Uani 1 1 d .
H15A H 0.2418 0.0103 -0.1917 0.057 Uiso 1 1 calc R
C16 C 0.0853(6) 0.0687(6) 0.1688(8) 0.042(4) Uani 1 1 d .
H16A H 0.0769 0.0936 0.2127 0.051 Uiso 1 1 calc R
C17 C 0.1267(5) 0.0800(5) 0.1073(9) 0.037(4) Uani 1 1 d .
H17A H 0.1449 0.1133 0.1122 0.044 Uiso 1 1 calc R
C18 C 0.1418(6) 0.0469(6) 0.0426(8) 0.034(3) Uani 1 1 d .
C19 C 0.1100(6) -0.0019(7) 0.0368(9) 0.044(4) Uani 1 1 d .
H19A H 0.1169 -0.0264 -0.0082 0.053 Uiso 1 1 calc R
C20 C 0.0699(5) -0.0134(6) 0.0953(8) 0.036(4) Uani 1 1 d .
H20A H 0.0499 -0.0456 0.0891 0.044 Uiso 1 1 calc R
K1 K 0.2360(3) -0.0534(3) 0.1149(4) 0.0422(17) Uani 0.50 1 d P
O2W O 0.3674(4) 0.1326(4) -0.3291(8) 0.040(3) Uani 1 2 d S
O1W O 0.3668(5) 0.1332(5) -0.1612(8) 0.057(4) Uani 1 2 d S
O3W O 0.0364(5) -0.0909(4) 0.2426(8) 0.057(3) Uani 1 1 d .
O4W O 0.1547(10) -0.1075(8) 0.1894(11) 0.146(8) Uani 1 1 d .
O5W O 0.1972(6) -0.3028(6) -0.5514(14) 0.088(7) Uani 1 2 d S
O7W O 0.5000 0.0000 0.221(3) 0.170(19) Uiso 1 4 d S
O8W O 0.4676(15) 0.0324(15) -0.351(3) 0.107(15) Uiso 0.50 2 d SP
O11W O 0.2877(14) 0.0084(14) 0.1146(19) 0.099(10) Uiso 0.50 1 d P
O14W O 0.3252(17) 0.0845(16) 0.177(2) 0.083(11) Uiso 0.37 1 d P
O10W O 0.2830(8) 0.2170(8) -0.2409(17) 0.082(8) Uiso 0.75 2 d SP
O6W O 0.3658(14) 0.0915(13) 0.110(2) 0.102(10) Uiso 0.50 1 d P
O23W O 0.4378(19) 0.0622(19) -0.393(4) 0.14(2) Uiso 0.50 2 d SP
O21W O 0.458(2) 0.042(2) -0.146(4) 0.16(2) Uiso 0.50 2 d SP
O22W O 0.5000 0.0000 -0.266(5) 0.14(3) Uiso 0.50 4 d SP
O20W O 0.2317(19) 0.2683(19) -0.135(4) 0.14(2) Uiso 0.50 2 d SP
O24W O 0.432(3) -0.068(3) -0.042(6) 0.10(3) Uiso 0.25 2 d SP
O25W O 0.195(3) 0.305(3) -0.215(7) 0.13(4) Uiso 0.25 2 d SP
O26W O 0.086(5) 0.414(5) -0.239(9) 0.18(6) Uiso 0.25 2 d SP

loop_
_atom_site_aniso_label
_atom_site_aniso_U_11
_atom_site_aniso_U_22
_atom_site_aniso_U_33
_atom_site_aniso_U_23
_atom_site_aniso_U_13
_atom_site_aniso_U_12
Si1 0.0143(11) 0.0143(11) 0.0134(16) 0.0031(10) 0.0031(10) -0.0007(14)
W1 0.0298(3) 0.0301(3) 0.0568(3) 0.0029(3) 0.0044(3) 0.0061(2)
Ru1 0.0298(3) 0.0301(3) 0.0568(3) 0.0029(3) 0.0044(3) 0.0061(2)
W2 0.0347(3) 0.0275(3) 0.0572(4) 0.0006(3) 0.0040(3) -0.0025(2)
Ru2 0.0347(3) 0.0275(3) 0.0572(4) 0.0006(3) 0.0040(3) -0.0025(2)
W3 0.0485(4) 0.0384(4) 0.0455(3) -0.0044(3) 0.0074(3) -0.0050(3)
Ru3 0.0485(4) 0.0384(4) 0.0455(3) -0.0044(3) 0.0074(3) -0.0050(3)
W4 0.0334(3) 0.0334(3) 0.0419(4) 0.0033(3) 0.0033(3) -0.0007(4)
Ru4 0.0334(3) 0.0334(3) 0.0419(4) 0.0033(3) 0.0033(3) -0.0007(4)
W5 0.0349(3) 0.0388(4) 0.0514(3) 0.0005(3) -0.0029(3) -0.0002(3)
Ru5 0.0349(3) 0.0388(4) 0.0514(3) 0.0005(3) -0.0029(3) -0.0002(3)
W6 0.0465(4) 0.0490(4) 0.0424(3) 0.0069(3) -0.0045(3) 0.0061(3)
Ru6 0.0465(4) 0.0490(4) 0.0424(3) 0.0069(3) -0.0045(3) 0.0061(3)
W7 0.0488(3) 0.0488(3) 0.0535(5) 0.0087(3) 0.0087(3) 0.0038(5)
Ru7 0.0488(3) 0.0488(3) 0.0535(5) 0.0087(3) 0.0087(3) 0.0038(5)
O1 0.032(5) 0.045(6) 0.061(6) 0.003(5) 0.001(5) 0.004(4)
O2 0.053(7) 0.042(6) 0.090(8) -0.001(6) -0.005(6) 0.016(5)
O3 0.093(10) 0.061(8) 0.056(6) -0.024(6) 0.014(7) 0.005(7)
O4 0.042(5) 0.042(5) 0.052(8) 0.014(5) 0.014(5) 0.003(6)
O5 0.055(7) 0.068(8) 0.084(8) 0.017(7) -0.015(6) 0.001(6)
O6 0.061(8) 0.083(9) 0.066(7) 0.016(7) -0.007(6) -0.005(7)
O7 0.074(7) 0.074(7) 0.103(13) 0.026(7) 0.026(7) -0.023(10)
O8 0.047(6) 0.031(5) 0.050(5) 0.011(4) 0.017(5) 0.006(4)
O9 0.044(6) 0.040(6) 0.037(5) 0.011(4) -0.008(4) 0.003(4)
O10 0.046(6) 0.039(6) 0.045(5) 0.012(5) -0.005(5) 0.001(5)
O11 0.052(6) 0.052(6) 0.039(5) 0.002(5) -0.007(5) -0.004(5)
O12 0.036(5) 0.053(6) 0.037(5) -0.014(4) 0.016(4) -0.008(5)
O13 0.070(8) 0.056(7) 0.043(6) 0.009(5) 0.019(5) -0.009(6)
O14 0.037(5) 0.048(6) 0.039(5) 0.003(4) 0.016(4) 0.000(4)
O15 0.058(7) 0.064(7) 0.048(6) 0.007(5) -0.016(5) 0.017(6)
O16 0.062(8) 0.068(8) 0.059(7) 0.023(6) 0.006(6) 0.013(6)
O17 0.049(6) 0.029(5) 0.053(6) -0.003(4) 0.023(5) 0.006(4)
O18 0.048(6) 0.048(6) 0.075(10) 0.000(5) 0.000(5) -0.015(7)
O19 0.063(6) 0.063(6) 0.040(7) 0.009(4) 0.009(4) -0.028(8)
O20 0.044(5) 0.044(5) 0.044(7) -0.012(5) -0.012(5) -0.001(7)
O21 0.032(5) 0.027(5) 0.049(5) -0.005(4) 0.008(4) -0.002(4)
O22 0.030(4) 0.030(4) 0.039(6) 0.003(4) 0.003(4) -0.020(5)
O23 0.028(4) 0.028(4) 0.055(8) 0.000(4) 0.000(4) -0.003(5)
O24 0.051(5) 0.051(5) 0.030(6) 0.004(4) 0.004(4) -0.006(7)
Cu1 0.0352(9) 0.0438(10) 0.0263(8) -0.0015(7) -0.0008(7) -0.0108(7)
N1 0.043(7) 0.050(7) 0.026(5) -0.003(5) 0.002(5) -0.017(6)
C1 0.061(11) 0.059(11) 0.045(8) -0.008(8) -0.010(8) -0.019(8)
Cu2 0.0327(12) 0.0467(14) 0.0251(10) 0.000 0.000 -0.0097(11)
N2 0.046(7) 0.035(6) 0.032(5) 0.010(5) 0.005(5) -0.010(5)
C2 0.033(7) 0.056(9) 0.030(6) -0.012(6) -0.003(6) 0.010(6)
N3 0.029(6) 0.044(6) 0.019(5) -0.016(4) 0.002(4) -0.009(5)
C3 0.046(9) 0.051(9) 0.018(6) -0.003(6) -0.006(6) -0.002(7)
N4 0.013(5) 0.046(7) 0.029(5) -0.006(5) 0.009(4) -0.003(4)
C4 0.037(8) 0.037(8) 0.049(7) -0.026(6) -0.014(6) 0.001(6)
C5 0.046(8) 0.044(9) 0.027(6) 0.003(6) -0.007(6) 0.010(7)
C6 0.035(8) 0.036(8) 0.054(8) 0.019(7) -0.014(7) -0.012(6)
C7 0.031(7) 0.055(9) 0.027(6) -0.008(6) -0.005(6) 0.011(6)
C8 0.025(7) 0.028(7) 0.044(7) 0.007(6) -0.003(6) -0.003(5)
C9 0.049(9) 0.022(7) 0.041(7) 0.012(6) 0.005(7) 0.005(6)
C10 0.022(7) 0.076(11) 0.031(6) -0.001(7) 0.000(6) -0.013(7)
C11 0.048(8) 0.040(7) 0.069(8) -0.018(7) 0.004(7) -0.029(6)
C12 0.085(11) 0.069(11) 0.039(7) -0.027(7) 0.030(8) -0.047(9)
C13 0.029(7) 0.020(6) 0.034(6) -0.003(5) 0.013(5) 0.007(5)
C14 0.050(8) 0.032(8) 0.044(7) 0.000(6) 0.028(6) -0.006(6)
C15 0.048(9) 0.048(9) 0.045(8) -0.007(7) 0.007(7) -0.023(7)
C16 0.061(10) 0.047(9) 0.018(6) -0.002(6) 0.003(6) -0.020(7)
C17 0.025(7) 0.027(7) 0.059(9) -0.001(6) 0.007(6) -0.004(5)
C18 0.035(8) 0.036(8) 0.031(6) -0.002(6) -0.008(6) -0.002(6)
C19 0.036(8) 0.057(10) 0.038(7) -0.004(7) 0.010(6) -0.007(7)
C20 0.023(6) 0.059(9) 0.028(6) 0.001(6) 0.006(5) -0.018(6)
K1 0.035(3) 0.032(3) 0.059(4) -0.001(3) 0.012(3) -0.013(3)
O2W 0.041(5) 0.041(5) 0.038(7) 0.003(4) -0.003(4) -0.008(6)
O1W 0.072(6) 0.072(6) 0.029(7) 0.017(5) -0.017(5) -0.035(8)
O3W 0.064(7) 0.033(6) 0.074(7) -0.002(5) 0.006(6) -0.016(5)
O4W 0.23(2) 0.111(14) 0.094(12) -0.007(11) -0.012(14) 0.066(15)
O5W 0.075(8) 0.075(8) 0.115(15) -0.023(9) -0.023(9) 0.007(11)

loop_
_atom_type_symbol
_atom_type_description
_atom_type_scat_dispersion_real
_atom_type_scat_dispersion_imag
_atom_type_scat_source
C C 0.0033 0.0016 'International Tables Vol C Tables 4.2.6.8 and 6.1.1.4'
H H 0.0000 0.0000 'International Tables Vol C Tables 4.2.6.8 and 6.1.1.4'
N N 0.0061 0.0033 'International Tables Vol C Tables 4.2.6.8 and 6.1.1.4'
O O 0.0106 0.0060 'International Tables Vol C Tables 4.2.6.8 and 6.1.1.4'
Si Si 0.0817 0.0704 'International Tables Vol C Tables 4.2.6.8 and 6.1.1.4'
Cu Cu 0.3201 1.2651 'International Tables Vol C Tables 4.2.6.8 and 6.1.1.4'
Ru Ru -1.2594 0.8363 'International Tables Vol C Tables 4.2.6.8 and 6.1.1.4'
W W -0.8490 6.8722 'International Tables Vol C Tables 4.2.6.8 and 6.1.1.4'
K K 0.2009 0.2494 'International Tables Vol C Tables 4.2.6.8 and 6.1.1.4'

loop_
_geom_angle_atom_site_label_1
_geom_angle_atom_site_label_2
_geom_angle_atom_site_label_3
_geom_angle
_geom_angle_site_symmetry_1
_geom_angle_site_symmetry_3
O21 Si1 O21 112.3(7) 8_545 .
O21 Si1 O22 107.9(4) 8_545 .
O21 Si1 O22 107.9(4) . .
O21 Si1 O23 110.1(4) 8_545 .
O21 Si1 O23 110.1(4) . .
O22 Si1 O23 108.3(7) . .
O1 W1 O11 98.5(5) . .
O1 W1 O9 101.5(5) . .
O11 W1 O9 159.9(5) . .
O1 W1 O10 100.3(5) . .
O11 W1 O10 89.5(4) . .
O9 W1 O10 88.1(4) . .
O1 W1 O8 100.1(4) . .
O11 W1 O8 90.7(4) . .
O9 W1 O8 84.6(4) . .
O10 W1 O8 159.3(4) . .
O1 W1 O21 172.8(4) . .
O11 W1 O21 75.9(4) . .
O9 W1 O21 84.2(4) . .
O10 W1 O21 75.3(4) . .
O8 W1 O21 84.7(4) . .
O2 W2 O8 100.4(5) . .
O2 W2 O12 100.7(5) . .
O8 W2 O12 86.3(4) . .
O2 W2 O18 101.5(6) . .
O8 W2 O18 158.1(5) . .
O12 W2 O18 89.2(6) . .
O2 W2 O17 100.4(5) . .
O8 W2 O17 89.4(4) . .
O12 W2 O17 158.9(4) . .
O18 W2 O17 87.1(6) . .
O2 W2 O23 172.7(5) . .
O8 W2 O23 84.9(4) . .
O12 W2 O23 84.6(4) . .
O18 W2 O23 73.3(5) . .
O17 W2 O23 74.4(4) . .
O3 W3 O9 103.4(5) . .
O3 W3 O13 100.8(5) . .
O9 W3 O13 88.4(4) . .
O3 W3 O12 101.1(5) . .
O9 W3 O12 85.9(4) . .
O13 W3 O12 158.0(4) . .
O3 W3 O19 97.6(6) . .
O9 W3 O19 158.8(5) . .
O13 W3 O19 89.9(5) . .
O12 W3 O19 87.8(5) . .
O3 W3 O22 171.5(5) . .
O9 W3 O22 83.6(4) . .
O13 W3 O22 74.2(4) . .
O12 W3 O22 84.1(4) . .
O19 W3 O22 75.7(4) . .
O3 W3 K1 9.8(4) . .
O9 W3 K1 110.8(3) . .
O13 W3 K1 94.3(3) . .
O12 W3 K1 107.6(3) . .
O19 W3 K1 90.4(4) . .
O22 W3 K1 161.7(3) . .
O4 W4 O14 101.2(5) . .
O4 W4 O14 101.2(5) . 8_545
O14 W4 O14 85.7(6) . 8_545
O4 W4 O13 99.6(5) . .
O14 W4 O13 88.4(5) . .
O14 W4 O13 159.1(4) 8_545 .
O4 W4 O13 99.6(5) . 8_545
O14 W4 O13 159.1(4) . 8_545
O14 W4 O13 88.4(5) 8_545 8_545
O13 W4 O13 90.0(7) . 8_545
O4 W4 O22 170.8(6) . .
O14 W4 O22 85.5(4) . .
O14 W4 O22 85.5(4) 8_545 .
O13 W4 O22 74.1(4) . .
O13 W4 O22 74.1(4) 8_545 .
O5 W5 O24 102.8(6) . .
O5 W5 O15 102.9(6) . .
O24 W5 O15 89.9(5) . .
O5 W5 O10 97.7(5) . .
O24 W5 O10 159.3(5) . .
O15 W5 O10 88.2(4) . .
O5 W5 O14 98.1(5) . .
O24 W5 O14 84.8(5) . .
O15 W5 O14 159.0(5) . .
O10 W5 O14 89.7(4) . .
O5 W5 O21 170.2(5) . .
O24 W5 O21 86.3(5) . .
O15 W5 O21 73.3(4) . .
O10 W5 O21 73.4(4) . .
O14 W5 O21 86.0(4) . .
O6 W6 O16 102.8(5) . .
O6 W6 O20 102.1(6) . .
O16 W6 O20 86.4(6) . .
O6 W6 O15 100.0(5) . .
O16 W6 O15 157.2(4) . .
O20 W6 O15 88.2(6) . .
O6 W6 O11 100.2(5) . .
O16 W6 O11 89.8(5) . .
O20 W6 O11 157.7(5) . .
O15 W6 O11 86.8(5) . .
O6 W6 O21 169.6(5) . .
O16 W6 O21 84.9(4) . .
O20 W6 O21 85.3(4) . .
O15 W6 O21 72.6(4) . .
O11 W6 O21 72.5(4) . .
O7 W7 O17 100.2(5) . .
O7 W7 O17 100.2(5) . 8_545
O17 W7 O17 89.0(6) . 8_545
O7 W7 O16 99.6(6) . .
O17 W7 O16 89.8(5) . .
O17 W7 O16 160.0(4) 8_545 .
O7 W7 O16 99.6(6) . 8_545
O17 W7 O16 160.0(4) . 8_545
O17 W7 O16 89.8(5) 8_545 8_545
O16 W7 O16 84.5(8) . 8_545
O7 W7 O23 172.4(7) . .
O17 W7 O23 74.5(4) . .
O17 W7 O23 74.5(4) 8_545 .
O16 W7 O23 85.9(4) . .
O16 W7 O23 85.9(4) 8_545 .
W2 O2 Cu1 148.5(7) . .
W3 O3 K1 162.4(7) . .
W2 O8 W1 152.8(5) . .
W1 O9 W3 151.9(6) . .
W1 O10 W5 119.9(5) . .
W1 O11 W6 120.7(5) . .
W2 O12 W3 150.0(6) . .
W3 O13 W4 121.4(6) . .
W4 O14 W5 150.3(5) . .
W5 O15 W6 123.3(6) . .
W6 O16 W7 151.6(7) . .
W7 O17 W2 120.0(5) . .
Ru2 O18 W2 0.00(5) 8_545 8_545
Ru2 O18 W2 121.5(8) 8_545 .
W2 O18 W2 121.5(8) 8_545 .
Ru3 O19 W3 0.00(6) 8_545 8_545
Ru3 O19 W3 118.2(7) 8_545 .
W3 O19 W3 118.2(7) 8_545 .
W6 O20 Ru6 149.8(8) . 8_545
W6 O20 W6 149.8(8) . 8_545
Ru6 O20 W6 0.00(5) 8_545 8_545
Si1 O21 W1 126.6(5) . .
Si1 O21 W5 124.3(5) . .
W1 O21 W5 91.3(3) . .
Si1 O21 W6 122.7(5) . .
W1 O21 W6 90.9(3) . .
W5 O21 W6 90.8(3) . .
Si1 O22 W3 124.8(4) . .
Si1 O22 Ru3 124.8(4) . 8_545
W3 O22 Ru3 90.4(4) . 8_545
Si1 O22 W3 124.8(4) . 8_545
W3 O22 W3 90.4(4) . 8_545
Ru3 O22 W3 0.00(4) 8_545 8_545
Si1 O22 W4 125.6(6) . .
W3 O22 W4 90.2(4) . .
Ru3 O22 W4 90.2(4) 8_545 .
W3 O22 W4 90.2(4) 8_545 .
Si1 O23 Ru2 125.2(4) . 8_545
Si1 O23 W2 125.2(4) . 8_545
Ru2 O23 W2 0.00(3) 8_545 8_545
Si1 O23 W2 125.2(4) . .
Ru2 O23 W2 91.8(4) 8_545 .
W2 O23 W2 91.8(4) 8_545 .
Si1 O23 W7 122.5(7) . .
Ru2 O23 W7 91.0(4) 8_545 .
W2 O23 W7 91.0(4) 8_545 .
W2 O23 W7 91.0(4) . .
Ru5 O24 W5 0.00(5) 8_545 8_545
Ru5 O24 W5 151.0(8) 8_545 .
W5 O24 W5 151.0(8) 8_545 .
O1W Cu1 O2W 82.1(4) . .
O1W Cu1 N2 170.6(5) . .
O2W Cu1 N2 91.6(4) . .
O1W Cu1 N3 92.1(4) . .
O2W Cu1 N3 172.4(4) . .
N2 Cu1 N3 93.6(4) . .
O1W Cu1 O2 92.4(6) . .
O2W Cu1 O2 94.7(5) . .
N2 Cu1 O2 95.1(4) . .
N3 Cu1 O2 90.3(4) . .
O1W Cu1 Cu1 43.2(3) . 7
O2W Cu1 Cu1 43.9(3) . 7
N2 Cu1 Cu1 128.1(3) . 7
N3 Cu1 Cu1 128.7(3) . 7
O2 Cu1 Cu1 110.9(3) . 7
C5 N1 C1 118.4(13) . .
C5 N1 Cu2 120.8(10) . 1_554
C1 N1 Cu2 120.4(10) . 1_554
N1 C1 C2 122.4(15) . .
N1 C1 H1A 118.8 . .
C2 C1 H1A 118.8 . .
N1 Cu2 N1 92.2(6) 2_556 1_556
N1 Cu2 N4 178.0(5) 2_556 .
N1 Cu2 N4 87.0(4) 1_556 .
N1 Cu2 N4 87.0(4) 2_556 2
N1 Cu2 N4 178.0(5) 1_556 2
N4 Cu2 N4 93.9(6) . 2
N1 Cu2 O3W 96.5(4) 2_556 .
N1 Cu2 O3W 89.4(4) 1_556 .
N4 Cu2 O3W 85.4(4) . .
N4 Cu2 O3W 88.8(4) 2 .
N1 Cu2 O3W 89.4(4) 2_556 2
N1 Cu2 O3W 96.5(4) 1_556 2
N4 Cu2 O3W 88.8(4) . 2
N4 Cu2 O3W 85.4(4) 2 2
O3W Cu2 O3W 171.5(6) . 2
C10 N2 C6 115.2(12) . .
C10 N2 Cu1 119.5(9) . .
C6 N2 Cu1 125.3(10) . .
C1 C2 C3 119.9(14) . .
C1 C2 H2A 120.1 . .
C3 C2 H2A 120.1 . .
C11 N3 C15 115.9(12) . .
C11 N3 Cu1 121.1(9) . .
C15 N3 Cu1 122.7(9) . .
C4 C3 C2 116.7(12) . .
C4 C3 C8 121.2(12) . .
C2 C3 C8 122.1(13) . .
C20 N4 C16 119.1(11) . .
C20 N4 Cu2 121.1(9) . .
C16 N4 Cu2 119.9(8) . .
C5 C4 C3 119.7(13) . .
C5 C4 H4A 120.1 . .
C3 C4 H4A 120.1 . .
N1 C5 C4 122.8(14) . .
N1 C5 H5A 118.6 . .
C4 C5 H5A 118.6 . .
C7 C6 N2 123.2(14) . .
C7 C6 H6A 118.4 . .
N2 C6 H6A 118.4 . .
C6 C7 C8 123.0(13) . .
C6 C7 H7A 118.5 . .
C8 C7 H7A 118.5 . .
C7 C8 C9 114.4(12) . .
C7 C8 C3 123.8(12) . .
C9 C8 C3 121.7(13) . .
C8 C9 C10 122.6(14) . .
C8 C9 H9A 118.7 . .
C10 C9 H9A 118.7 . .
N2 C10 C9 121.5(13) . .
N2 C10 H10A 119.2 . .
C9 C10 H10A 119.2 . .
N3 C11 C12 121.9(14) . .
N3 C11 H11A 119.1 . .
C12 C11 H11A 119.1 . .
C13 C12 C11 121.1(14) . .
C13 C12 H12A 119.5 . .
C11 C12 H12A 119.5 . .
C12 C13 C14 116.8(12) . .
C12 C13 C18 121.1(12) . .
C14 C13 C18 122.1(12) . .
C15 C14 C13 120.7(14) . .
C15 C14 H14A 119.7 . .
C13 C14 H14A 119.7 . .
C14 C15 N3 123.7(14) . .
C14 C15 H15A 118.1 . .
N3 C15 H15A 118.1 . .
N4 C16 C17 118.1(12) . .
N4 C16 H16A 120.9 . .
C17 C16 H16A 120.9 . .
C18 C17 C16 125.3(13) . .
C18 C17 H17A 117.4 . .
C16 C17 H17A 117.4 . .
C17 C18 C19 113.7(13) . .
C17 C18 C13 125.5(13) . .
C19 C18 C13 120.6(12) . .
C17 C18 K1 111.5(9) . .
C19 C18 K1 78.2(9) . .
C13 C18 K1 84.8(8) . .
C20 C19 C18 121.8(14) . .
C20 C19 K1 109.3(10) . .
C18 C19 K1 78.5(8) . .
C20 C19 H19A 119.1 . .
C18 C19 H19A 119.1 . .
K1 C19 H19A 82.3 . .
N4 C20 C19 121.8(13) . .
N4 C20 H20A 119.1 . .
C19 C20 H20A 119.1 . .
O11W K1 O3 98.1(10) . .
O11W K1 O4W 150.0(10) . .
O3 K1 O4W 111.6(6) . .
O11W K1 C19 106.5(10) . .
O3 K1 C19 90.0(5) . .
O4W K1 C19 70.8(5) . .
O11W K1 C18 83.4(10) . .
O3 K1 C18 95.7(5) . .
O4W K1 C18 89.6(5) . .
C19 K1 C18 23.2(3) . .
O11W K1 W3 102.4(9) . .
O3 K1 W3 7.8(3) . .
O4W K1 W3 107.6(4) . .
C19 K1 W3 95.0(3) . .
C18 K1 W3 102.6(3) . .
Cu1 O2W Cu1 92.1(5) 7 .
Cu1 O1W Cu1 93.6(6) . 7
O23W O8W O22W 162(5) . .
O14W O6W O6W 125(2) . 7
O8W O22W O8W 81(5) 2_655 .

loop_
_geom_bond_atom_site_label_1
_geom_bond_atom_site_label_2
_geom_bond_distance
_geom_bond_site_symmetry_2
Si1 O21 1.605(9) 8_545
Si1 O21 1.605(9) .
Si1 O22 1.606(13) .
Si1 O23 1.615(13) .
W1 O1 1.692(10) .
W1 O11 1.883(9) .
W1 O9 1.896(9) .
W1 O10 1.914(10) .
W1 O8 1.916(10) .
W1 O21 2.293(9) .
W2 O2 1.728(11) .
W2 O8 1.872(10) .
W2 O12 1.875(9) .
W2 O18 1.912(7) .
W2 O17 1.951(9) .
W2 O23 2.323(9) .
W3 O3 1.742(11) .
W3 O9 1.912(9) .
W3 O13 1.923(11) .
W3 O12 1.947(10) .
W3 O19 1.958(7) .
W3 O22 2.368(9) .
W3 K1 3.884(6) .
W4 O4 1.693(14) .
W4 O14 1.881(10) .
W4 O14 1.881(10) 8_545
W4 O13 1.927(11) .
W4 O13 1.927(11) 8_545
W4 O22 2.372(11) .
W5 O5 1.690(12) .
W5 O24 1.908(3) .
W5 O15 1.915(10) .
W5 O10 1.930(10) .
W5 O14 1.937(9) .
W5 O21 2.358(9) .
W6 O6 1.731(12) .
W6 O16 1.881(13) .
W6 O20 1.909(4) .
W6 O15 1.922(12) .
W6 O11 1.952(11) .
W6 O21 2.385(9) .
W7 O7 1.774(18) .
W7 O17 1.902(9) .
W7 O17 1.902(9) 8_545
W7 O16 1.919(12) .
W7 O16 1.919(12) 8_545
W7 O23 2.354(13) .
O2 Cu1 2.366(11) .
O3 K1 2.188(13) .
O18 Ru2 1.912(7) 8_545
O18 W2 1.912(7) 8_545
O19 Ru3 1.958(7) 8_545
O19 W3 1.958(7) 8_545
O20 Ru6 1.909(4) 8_545
O20 W6 1.909(4) 8_545
O22 Ru3 2.368(9) 8_545
O22 W3 2.368(9) 8_545
O23 Ru2 2.323(9) 8_545
O23 W2 2.323(9) 8_545
O24 Ru5 1.908(3) 8_545
O24 W5 1.908(3) 8_545
Cu1 O1W 1.950(9) .
Cu1 O2W 1.973(9) .
Cu1 N2 1.984(12) .
Cu1 N3 1.997(10) .
Cu1 Cu1 2.841(3) 7
N1 C5 1.323(18) .
N1 C1 1.34(2) .
N1 Cu2 2.060(11) 1_554
C1 C2 1.36(2) .
C1 H1A 0.9300 .
Cu2 N1 2.060(11) 2_556
Cu2 N1 2.060(11) 1_556
Cu2 N4 2.062(10) .
Cu2 N4 2.062(10) 2
Cu2 O3W 2.397(11) .
Cu2 O3W 2.397(11) 2
N2 C10 1.368(19) .
N2 C6 1.374(19) .
C2 C3 1.396(19) .
C2 H2A 0.9300 .
N3 C11 1.336(18) .
N3 C15 1.347(18) .
C3 C4 1.39(2) .
C3 C8 1.484(19) .
N4 C20 1.351(17) .
N4 C16 1.353(18) .
C4 C5 1.371(19) .
C4 H4A 0.9300 .
C5 H5A 0.9300 .
C6 C7 1.358(19) .
C6 H6A 0.9300 .
C7 C8 1.368(19) .
C7 H7A 0.9300 .
C8 C9 1.385(19) .
C9 C10 1.394(19) .
C9 H9A 0.9300 .
C10 H10A 0.9300 .
C11 C12 1.38(2) .
C11 H11A 0.9300 .
C12 C13 1.34(2) .
C12 H12A 0.9300 .
C13 C14 1.376(18) .
C13 C18 1.470(18) .
C14 C15 1.33(2) .
C14 H14A 0.9300 .
C15 H15A 0.9300 .
C16 C17 1.410(19) .
C16 H16A 0.9300 .
C17 C18 1.333(19) .
C17 H17A 0.9300 .
C18 C19 1.42(2) .
C18 K1 3.537(15) .
C19 C20 1.357(19) .
C19 K1 3.533(17) .
C19 H19A 0.9300 .
C20 H20A 0.9300 .
K1 O11W 1.97(3) .
K1 O4W 2.64(2) .
O2W Cu1 1.973(9) 7
O1W Cu1 1.950(9) 7
O8W O23W 1.21(7) .
O8W O22W 1.71(8) .
O14W O6W 1.43(5) .
O6W O6W 1.47(6) 7
O22W O8W 1.71(8) 2_655
O20W O25W 1.75(13) .
